data_9013502
loop_
_publ_author_name
'Bosi, F.'
'Belardi, G.'
'Ballirano, P.'

_publ_section_title
;
 Structural features in Tutton's salts K2[M2+(H2O)6](SO4)2,
 with M2+= Mg, Fe, Co, Ni, Cu, and Zn
;
_journal_name_full 'American Mineralogist'
_journal_page_first 74
_journal_page_last 82
_journal_paper_doi 10.2138/am.2009.2898
_journal_volume 94
_journal_year 2009
_chemical_compound_source Synthetic
_chemical_formula_structural K2Fe(SO4)2(H2O)6
_chemical_formula_sum 'Fe H12 K2 O14 S2'
_space_group_IT_number 14
_symmetry_space_group_name_Hall '-P 2yab'
_symmetry_space_group_name_H-M 'P 1 21/a 1'
_cell_angle_alpha 90
_cell_angle_beta 104.568
_cell_angle_gamma 90
_cell_formula_units_Z 2
_cell_length_a 9.0822
_cell_length_b 12.2786
_cell_length_c 6.1765
_cell_volume 666.638
_database_code_amcsd 0004777
_exptl_crystal_density_diffrn 2.163
_cod_original_formula_sum 'K2 Fe S2 O14 H12'
_cod_database_code 9013502
_amcsd_formula_title K2Fe(SO4)2(H2O)6

loop_
_space_group_symop_operation_xyz
x,y,z
1/2+x,1/2-y,z
1/2-x,1/2+y,-z
-x,-y,-z

loop_
_atom_site_aniso_label
_atom_site_aniso_U_11
_atom_site_aniso_U_22
_atom_site_aniso_U_33
_atom_site_aniso_U_12
_atom_site_aniso_U_13
_atom_site_aniso_U_23
K 0.03350 0.03210 0.02810 -0.00240 0.00880 -0.00020
FeM 0.01520 0.01710 0.01570 -0.00117 0.00047 0.00022
S 0.01660 0.02060 0.01740 -0.00235 0.00160 -0.00192
O1 0.05150 0.02580 0.02420 -0.01210 0.00380 0.00410
O2 0.02020 0.05980 0.04100 0.01090 -0.00160 -0.01330
O3 0.02300 0.02610 0.02630 -0.00830 0.00510 -0.00560
O4 0.03770 0.02800 0.01990 -0.00310 0.00810 -0.00400
OW1 0.02280 0.03090 0.02140 -0.00720 -0.00130 0.00040
OW2 0.02100 0.02370 0.02840 0.00280 0.00430 0.00110
OW3 0.03070 0.02530 0.02140 0.00320 0.00840 0.00370

loop_
_atom_site_label
_atom_site_fract_x
_atom_site_fract_y
_atom_site_fract_z
_atom_site_U_iso_or_equiv
_atom_site_type_symbol
_atom_site_attached_hydrogens
K 0.13292 0.34612 0.34165 0.03318 K 0
FeM 0.00000 0.00000 0.00000 0.01664 Fe 0
S 0.41170 0.13502 0.72661 0.02074 S 0
O1 0.40650 0.22972 0.57580 0.03700 O 0
O2 0.55530 0.07640 0.75030 0.04410 O 0
O3 0.28558 0.06087 0.62220 0.02760 O 0
O4 0.39600 0.17192 0.94760 0.03030 O 0
OW1 0.17250 0.11375 0.17140 0.02840 O 0
OW2 -0.17268 0.11702 0.03110 0.02650 O 0
OW3 -0.00450 -0.07101 0.30230 0.02740 O 0
H11 0.21500 0.08800 0.29800 0.02900 H 0
H12 0.24700 0.12100 0.10800 0.06100 H 0
H21 -0.26200 0.10200 -0.07000 0.03500 H 0
H22 -0.12800 0.18500 0.03400 0.07000 H 0
H31 -0.09300 -0.07000 0.34100 0.05500 H 0
H32 0.04000 -0.14100 0.35400 0.06100 H 0

loop_
_cod_changelog_entry_id
_cod_changelog_entry_author
_cod_changelog_entry_date
_cod_changelog_entry_text
1
;cod-tools version 3.8.0
Id: cif_guess_AMCSD_atom_types 9574 2023-05-10 09:00:05Z saulius
;
2023-05-10T18:54:26+03:00
;Derived atom types and hydrogen counts
from atom names that follow the AMCSD naming convention
(Wat == water, O-H == hydroxyl).
;

loop_
_cod_related_entry_id
_cod_related_entry_database
_cod_related_entry_code
1 AMCSD 0004777
